data_2222660
loop_
_publ_author_name
'Xu, Rui-jun'

_publ_section_title
;
 1,1'-{[1,1'-(Pyridinium-2,6-diyl)diethylidyne]diimino}diguanidinium
 pentachloridocadmate(II) monohydrate
;
_journal_coeditor_code DN2466
_journal_issue 8
_journal_name_full 'Acta Crystallographica Section E'
_journal_page_first m951
_journal_paper_doi 10.1107/S1600536809027196
_journal_volume 65
_journal_year 2009
_chemical_formula_iupac '(C11 H20 N9) [Cd Cl5], H2 O'
_chemical_formula_moiety 'C11 H20 N9 3+, Cd Cl5 3-, H2 O '
_chemical_formula_sum 'C11 H22 Cd Cl5 N9 O'
_chemical_formula_weight 586.03
_chemical_name_systematic
;
1,1'-{[1,1'-(Pyridinium-2,6-diyl)diethylidyne]diimino}diguanidinium
pentachloridocadmate(II) monohydrate
;
_space_group_IT_number 14
_symmetry_cell_setting monoclinic
_symmetry_space_group_name_Hall '-P 2yn'
_symmetry_space_group_name_H-M 'P 1 21/n 1'
_atom_sites_solution_hydrogens geom
_atom_sites_solution_primary direct
_atom_sites_solution_secondary difmap
_audit_creation_method SHELXL-97
_cell_angle_alpha 90.00
_cell_angle_beta 90.90(3)
_cell_angle_gamma 90.00
_cell_formula_units_Z 4
_cell_length_a 10.638(2)
_cell_length_b 13.700(3)
_cell_length_c 14.839(3)
_cell_measurement_reflns_used 19919
_cell_measurement_temperature 298(2)
_cell_measurement_theta_max 27.545
_cell_measurement_theta_min 3.125
_cell_volume 2162.4(8)
_computing_cell_refinement 'CrystalClear (Rigaku, 2005)'
_computing_data_collection 'CrystalClear (Rigaku, 2005)'
_computing_data_reduction 'CrystalClear (Rigaku, 2005)'
_computing_molecular_graphics 'ORTEPIII (Burnett & Johnson, 1996) and ORTEP-3 for Windows (Farrugia, 1997)'
_computing_publication_material 'PRPKAPPA (Ferguson, 1999)'
_computing_structure_refinement 'SHELXL97 (Sheldrick, 2008)'
_computing_structure_solution 'SHELXS97 (Sheldrick, 2008)'
_diffrn_ambient_temperature 298(2)
_diffrn_detector_area_resol_mean 13.6612
_diffrn_measured_fraction_theta_full 0.998
_diffrn_measured_fraction_theta_max 0.998
_diffrn_measurement_device_type 'Rigaku Mercury2 (2\\times 2 bin mode)'
_diffrn_measurement_method CCD_Profile_fitting
_diffrn_radiation_monochromator graphite
_diffrn_radiation_source 'fine-focus sealed tube'
_diffrn_radiation_type MoK\a
_diffrn_radiation_wavelength 0.71073
_diffrn_reflns_av_R_equivalents 0.0428
_diffrn_reflns_av_sigmaI/netI 0.0341
_diffrn_reflns_limit_h_max 13
_diffrn_reflns_limit_h_min -13
_diffrn_reflns_limit_k_max 17
_diffrn_reflns_limit_k_min -17
_diffrn_reflns_limit_l_max 19
_diffrn_reflns_limit_l_min -19
_diffrn_reflns_number 22228
_diffrn_reflns_theta_full 27.48
_diffrn_reflns_theta_max 27.48
_diffrn_reflns_theta_min 3.12
_diffrn_standards_number 0
_exptl_absorpt_coefficient_mu 1.650
_exptl_absorpt_correction_T_max 0.745
_exptl_absorpt_correction_T_min 0.681
_exptl_absorpt_correction_type multi-scan
_exptl_absorpt_process_details '(CrystalClear; Rigaku, 2005)'
_exptl_crystal_colour colourless
_exptl_crystal_density_diffrn 1.800
_exptl_crystal_density_method 'not measured'
_exptl_crystal_description prism
_exptl_crystal_F_000 1168
_exptl_crystal_size_max 0.25
_exptl_crystal_size_mid 0.20
_exptl_crystal_size_min 0.18
_refine_diff_density_max 0.448
_refine_diff_density_min -0.382
_refine_ls_extinction_method none
_refine_ls_goodness_of_fit_ref 1.096
_refine_ls_hydrogen_treatment constr
_refine_ls_matrix_type full
_refine_ls_number_parameters 246
_refine_ls_number_reflns 4947
_refine_ls_number_restraints 0
_refine_ls_restrained_S_all 1.096
_refine_ls_R_factor_all 0.0451
_refine_ls_R_factor_gt 0.0338
_refine_ls_shift/su_max 0.032
_refine_ls_shift/su_mean 0.001
_refine_ls_structure_factor_coef Fsqd
_refine_ls_weighting_details 'calc w=1/[\s^2^(Fo^2^)+(0.0222P)^2^+1.3165P] where P=(Fo^2^+2Fc^2^)/3'
_refine_ls_weighting_scheme calc
_refine_ls_wR_factor_gt 0.0650
_refine_ls_wR_factor_ref 0.0681
_reflns_number_gt 4155
_reflns_number_total 4947
_reflns_threshold_expression I>2\s(I)
_cod_data_source_file dn2466.cif
_cod_data_source_block I
_cod_original_cell_volume 2162.3(8)
_cod_original_sg_symbol_H-M 'P 21/n'
_cod_database_code 2222660
_cod_database_fobs_code 2222660

loop_
_symmetry_equiv_pos_as_xyz
'x, y, z'
'-x+1/2, y+1/2, -z+1/2'
'-x, -y, -z'
'x-1/2, -y-1/2, z-1/2'

loop_
_atom_site_type_symbol
_atom_site_label
_atom_site_fract_x
_atom_site_fract_y
_atom_site_fract_z
_atom_site_U_iso_or_equiv
_atom_site_adp_type
_atom_site_calc_flag
_atom_site_refinement_flags
_atom_site_occupancy
_atom_site_disorder_assembly
_atom_site_disorder_group
Cd Cd1 0.91113(2) 0.240737(14) 0.143910(13) 0.03119(7) Uani d . 1 . .
Cl Cl1 0.88183(8) 0.41966(5) 0.11166(5) 0.04173(18) Uani d . 1 . .
Cl Cl2 0.68199(7) 0.21144(5) 0.06726(5) 0.03978(18) Uani d . 1 . .
Cl Cl3 1.02297(8) 0.14273(6) 0.03080(5) 0.0464(2) Uani d . 1 . .
Cl Cl4 0.82906(7) 0.15219(6) 0.28367(5) 0.04094(18) Uani d . 1 . .
Cl Cl5 1.11659(7) 0.27884(6) 0.23687(5) 0.04219(19) Uani d . 1 . .
N N1 0.89827(19) 0.31005(15) 0.68390(14) 0.0238(5) Uani d . 1 . .
H H1 0.8938 0.2862 0.6304 0.029 Uiso calc R 1 . .
N N2 0.8635(2) 0.43124(15) 0.54498(14) 0.0252(5) Uani d . 1 . .
N N3 0.8349(2) 0.48151(16) 0.46731(14) 0.0302(5) Uani d . 1 . .
H H3 0.7842 0.5304 0.4672 0.036 Uiso calc R 1 . .
N N4 0.9582(3) 0.37103(17) 0.39331(16) 0.0428(6) Uani d . 1 . .
H H4A 0.9939 0.3508 0.3452 0.051 Uiso calc R 1 . .
H H4B 0.9673 0.3390 0.4428 0.051 Uiso calc R 1 . .
N N5 0.8730(2) 0.50235(18) 0.31717(15) 0.0354(6) Uani d . 1 . .
H H5A 0.9073 0.4842 0.2678 0.042 Uiso calc R 1 . .
H H5B 0.8276 0.5543 0.3182 0.042 Uiso calc R 1 . .
N N6 0.9327(2) 0.11265(15) 0.66384(14) 0.0275(5) Uani d . 1 . .
N N7 0.9631(2) 0.01760(16) 0.64548(15) 0.0334(5) Uani d . 1 . .
H H7 1.0230 -0.0113 0.6745 0.040 Uiso calc R 1 . .
N N8 0.8182(2) 0.01826(18) 0.52850(16) 0.0396(6) Uani d . 1 . .
H H8A 0.7755 -0.0119 0.4875 0.048 Uiso calc R 1 . .
H H8B 0.8094 0.0802 0.5353 0.048 Uiso calc R 1 . .
N N9 0.9142(3) -0.12433(18) 0.57366(18) 0.0488(7) Uani d . 1 . .
H H9A 0.8735 -0.1574 0.5336 0.059 Uiso calc R 1 . .
H H9B 0.9668 -0.1531 0.6094 0.059 Uiso calc R 1 . .
C C1 0.9503(2) 0.25487(18) 0.74947(17) 0.0248(5) Uani d . 1 . .
C C2 0.9574(3) 0.2929(2) 0.83576(18) 0.0325(6) Uani d . 1 . .
H H2 0.9943 0.2568 0.8822 0.039 Uiso calc R 1 . .
C C3 0.9094(3) 0.3846(2) 0.85289(18) 0.0356(7) Uani d . 1 . .
H H3A 0.9125 0.4096 0.9112 0.043 Uiso calc R 1 . .
C C4 0.8568(3) 0.4394(2) 0.78360(17) 0.0306(6) Uani d . 1 . .
H H4 0.8246 0.5013 0.7949 0.037 Uiso calc R 1 . .
C C5 0.8526(2) 0.40094(18) 0.69727(17) 0.0234(5) Uani d . 1 . .
C C6 0.8104(2) 0.45750(18) 0.61734(17) 0.0252(6) Uani d . 1 . .
C C7 0.7170(3) 0.5381(2) 0.62813(19) 0.0353(7) Uani d . 1 . .
H H7A 0.7600 0.5968 0.6460 0.053 Uiso calc R 1 . .
H H7B 0.6577 0.5204 0.6734 0.053 Uiso calc R 1 . .
H H7C 0.6733 0.5488 0.5719 0.053 Uiso calc R 1 . .
C C8 0.9938(2) 0.15541(18) 0.72746(17) 0.0243(5) Uani d . 1 . .
C C9 1.1001(3) 0.1131(2) 0.7819(2) 0.0387(7) Uani d . 1 . .
H H9C 1.0674 0.0701 0.8269 0.058 Uiso calc R 1 . .
H H9D 1.1464 0.1649 0.8107 0.058 Uiso calc R 1 . .
H H9E 1.1547 0.0773 0.7430 0.058 Uiso calc R 1 . .
C C10 0.8962(3) -0.0298(2) 0.58035(18) 0.0315(6) Uani d . 1 . .
C C11 0.8901(3) 0.4506(2) 0.39114(18) 0.0296(6) Uani d . 1 . .
O O1W 0.7726(3) 0.22202(18) 0.5047(2) 0.0695(8) Uani d . 1 . .
H H1WA 0.7156 0.2329 0.5427 0.104 Uiso d R 1 . .
H H1WB 0.7448 0.2212 0.4511 0.104 Uiso d R 1 . .

loop_
_atom_site_aniso_label
_atom_site_aniso_U_11
_atom_site_aniso_U_22
_atom_site_aniso_U_33
_atom_site_aniso_U_12
_atom_site_aniso_U_13
_atom_site_aniso_U_23
Cd1 0.03641(12) 0.02847(12) 0.02866(11) 0.00307(9) -0.00053(8) -0.00175(8)
Cl1 0.0584(5) 0.0293(4) 0.0371(4) 0.0015(3) -0.0135(3) -0.0001(3)
Cl2 0.0407(4) 0.0323(4) 0.0460(4) -0.0014(3) -0.0088(3) 0.0055(3)
Cl3 0.0526(5) 0.0486(5) 0.0379(4) 0.0167(4) -0.0043(4) -0.0125(3)
Cl4 0.0444(4) 0.0433(4) 0.0351(4) -0.0054(3) -0.0023(3) 0.0066(3)
Cl5 0.0293(4) 0.0566(5) 0.0405(4) 0.0036(3) -0.0015(3) -0.0156(3)
N1 0.0263(12) 0.0259(11) 0.0192(10) -0.0011(9) 0.0021(9) -0.0031(8)
N2 0.0288(12) 0.0231(11) 0.0236(11) 0.0011(9) 0.0001(9) 0.0007(9)
N3 0.0350(13) 0.0292(12) 0.0264(12) 0.0093(10) 0.0007(10) 0.0007(9)
N4 0.0649(18) 0.0338(14) 0.0300(13) 0.0124(13) 0.0137(12) -0.0029(10)
N5 0.0345(14) 0.0473(15) 0.0243(12) 0.0015(11) 0.0008(10) 0.0007(10)
N6 0.0329(13) 0.0228(11) 0.0269(12) 0.0018(9) 0.0009(10) -0.0020(9)
N7 0.0373(14) 0.0295(12) 0.0332(13) 0.0073(10) -0.0095(11) -0.0055(10)
N8 0.0488(16) 0.0329(13) 0.0366(14) -0.0056(12) -0.0141(12) -0.0023(11)
N9 0.0656(19) 0.0311(14) 0.0492(16) 0.0037(13) -0.0145(14) -0.0112(12)
C1 0.0216(13) 0.0262(13) 0.0265(13) -0.0032(10) 0.0022(10) 0.0007(10)
C2 0.0357(16) 0.0355(15) 0.0263(14) -0.0001(13) -0.0041(12) 0.0013(12)
C3 0.0441(18) 0.0384(17) 0.0244(14) -0.0012(13) 0.0018(13) -0.0063(12)
C4 0.0327(15) 0.0305(15) 0.0288(14) 0.0007(12) 0.0063(12) -0.0044(11)
C5 0.0201(13) 0.0252(13) 0.0250(13) -0.0026(10) 0.0057(10) -0.0025(10)
C6 0.0221(13) 0.0263(14) 0.0272(14) 0.0003(10) 0.0028(11) -0.0020(10)
C7 0.0339(16) 0.0368(16) 0.0350(16) 0.0122(13) -0.0005(13) -0.0068(12)
C8 0.0237(13) 0.0265(14) 0.0228(13) -0.0003(10) 0.0021(11) 0.0014(10)
C9 0.0335(17) 0.0387(17) 0.0436(17) 0.0074(13) -0.0108(14) -0.0069(13)
C10 0.0363(16) 0.0318(15) 0.0265(14) -0.0038(12) 0.0028(12) -0.0032(11)
C11 0.0303(15) 0.0324(15) 0.0260(14) -0.0064(12) -0.0016(11) -0.0056(11)
O1W 0.0682(18) 0.0488(15) 0.091(2) 0.0023(13) -0.0178(16) 0.0015(14)

loop_
_atom_type_symbol
_atom_type_description
_atom_type_scat_dispersion_real
_atom_type_scat_dispersion_imag
_atom_type_scat_source
C C 0.0033 0.0016 'International Tables Vol C Tables 4.2.6.8 and 6.1.1.4'
H H 0.0000 0.0000 'International Tables Vol C Tables 4.2.6.8 and 6.1.1.4'
N N 0.0061 0.0033 'International Tables Vol C Tables 4.2.6.8 and 6.1.1.4'
O O 0.0106 0.0060 'International Tables Vol C Tables 4.2.6.8 and 6.1.1.4'
Cl Cl 0.1484 0.1585 'International Tables Vol C Tables 4.2.6.8 and 6.1.1.4'
Cd Cd -0.8075 1.2024 'International Tables Vol C Tables 4.2.6.8 and 6.1.1.4'

loop_
_geom_angle_atom_site_label_1
_geom_angle_atom_site_label_2
_geom_angle_atom_site_label_3
_geom_angle_site_symmetry_1
_geom_angle_site_symmetry_3
_geom_angle
_geom_angle_publ_flag
Cl3 Cd1 Cl1 . . 117.39(3) ?
Cl3 Cd1 Cl4 . . 117.76(3) ?
Cl1 Cd1 Cl4 . . 124.84(3) ?
Cl3 Cd1 Cl5 . . 93.40(3) ?
Cl1 Cd1 Cl5 . . 90.34(3) ?
Cl4 Cd1 Cl5 . . 87.73(3) ?
Cl3 Cd1 Cl2 . . 94.25(3) ?
Cl1 Cd1 Cl2 . . 87.50(3) ?
Cl4 Cd1 Cl2 . . 87.36(3) ?
Cl5 Cd1 Cl2 . . 172.19(2) ?
C1 N1 C5 . . 123.8(2) ?
C1 N1 H1 . . 118.1 ?
C5 N1 H1 . . 118.1 ?
C6 N2 N3 . . 118.1(2) ?
C11 N3 N2 . . 116.9(2) ?
C11 N3 H3 . . 121.6 ?
N2 N3 H3 . . 121.6 ?
C11 N4 H4A . . 120.0 ?
C11 N4 H4B . . 120.0 ?
H4A N4 H4B . . 120.0 ?
C11 N5 H5A . . 120.0 ?
C11 N5 H5B . . 120.0 ?
H5A N5 H5B . . 120.0 ?
C8 N6 N7 . . 117.6(2) ?
C10 N7 N6 . . 118.3(2) ?
C10 N7 H7 . . 120.9 ?
N6 N7 H7 . . 120.9 ?
C10 N8 H8A . . 120.0 ?
C10 N8 H8B . . 120.0 ?
H8A N8 H8B . . 120.0 ?
C10 N9 H9A . . 120.0 ?
C10 N9 H9B . . 120.0 ?
H9A N9 H9B . . 120.0 ?
N1 C1 C2 . . 118.3(2) ?
N1 C1 C8 . . 119.0(2) ?
C2 C1 C8 . . 122.6(2) ?
C3 C2 C1 . . 119.9(3) ?
C3 C2 H2 . . 120.1 ?
C1 C2 H2 . . 120.1 ?
C2 C3 C4 . . 120.2(3) ?
C2 C3 H3A . . 119.9 ?
C4 C3 H3A . . 119.9 ?
C3 C4 C5 . . 119.1(3) ?
C3 C4 H4 . . 120.4 ?
C5 C4 H4 . . 120.4 ?
N1 C5 C4 . . 118.7(2) ?
N1 C5 C6 . . 118.0(2) ?
C4 C5 C6 . . 123.1(2) ?
N2 C6 C5 . . 113.2(2) ?
N2 C6 C7 . . 127.1(2) ?
C5 C6 C7 . . 119.6(2) ?
C6 C7 H7A . . 109.5 ?
C6 C7 H7B . . 109.5 ?
H7A C7 H7B . . 109.5 ?
C6 C7 H7C . . 109.5 ?
H7A C7 H7C . . 109.5 ?
H7B C7 H7C . . 109.5 ?
N6 C8 C1 . . 115.3(2) ?
N6 C8 C9 . . 126.3(2) ?
C1 C8 C9 . . 118.3(2) ?
C8 C9 H9C . . 109.5 ?
C8 C9 H9D . . 109.5 ?
H9C C9 H9D . . 109.5 ?
C8 C9 H9E . . 109.5 ?
H9C C9 H9E . . 109.5 ?
H9D C9 H9E . . 109.5 ?
N8 C10 N9 . . 123.1(3) ?
N8 C10 N7 . . 120.1(3) ?
N9 C10 N7 . . 116.8(3) ?
N4 C11 N5 . . 122.5(3) ?
N4 C11 N3 . . 119.3(2) ?
N5 C11 N3 . . 118.2(3) ?
H1WA O1W H1WB . . 112.7 ?

loop_
_geom_bond_atom_site_label_1
_geom_bond_atom_site_label_2
_geom_bond_site_symmetry_2
_geom_bond_distance
_geom_bond_publ_flag
Cd1 Cl3 . 2.4695(9) ?
Cd1 Cl1 . 2.5160(9) ?
Cd1 Cl4 . 2.5675(9) ?
Cd1 Cl5 . 2.6188(10) ?
Cd1 Cl2 . 2.7036(10) ?
N1 C1 . 1.344(3) ?
N1 C5 . 1.352(3) ?
N1 H1 . 0.8600 ?
N2 C6 . 1.273(3) ?
N2 N3 . 1.373(3) ?
N3 C11 . 1.350(3) ?
N3 H3 . 0.8600 ?
N4 C11 . 1.309(4) ?
N4 H4A . 0.8600 ?
N4 H4B . 0.8600 ?
N5 C11 . 1.317(3) ?
N5 H5A . 0.8600 ?
N5 H5B . 0.8600 ?
N6 C8 . 1.280(3) ?
N6 N7 . 1.370(3) ?
N7 C10 . 1.356(3) ?
N7 H7 . 0.8600 ?
N8 C10 . 1.301(4) ?
N8 H8A . 0.8600 ?
N8 H8B . 0.8600 ?
N9 C10 . 1.313(4) ?
N9 H9A . 0.8600 ?
N9 H9B . 0.8600 ?
C1 C2 . 1.383(4) ?
C1 C8 . 1.477(3) ?
C2 C3 . 1.381(4) ?
C2 H2 . 0.9300 ?
C3 C4 . 1.385(4) ?
C3 H3A . 0.9300 ?
C4 C5 . 1.385(3) ?
C4 H4 . 0.9300 ?
C5 C6 . 1.481(3) ?
C6 C7 . 1.496(4) ?
C7 H7A . 0.9600 ?
C7 H7B . 0.9600 ?
C7 H7C . 0.9600 ?
C8 C9 . 1.496(4) ?
C9 H9C . 0.9600 ?
C9 H9D . 0.9600 ?
C9 H9E . 0.9600 ?
O1W H1WA . 0.8473 ?
O1W H1WB . 0.8446 ?

loop_
_geom_hbond_atom_site_label_D
_geom_hbond_atom_site_label_H
_geom_hbond_atom_site_label_A
_geom_hbond_site_symmetry_A
_geom_hbond_distance_DH
_geom_hbond_distance_HA
_geom_hbond_distance_DA
_geom_hbond_angle_DHA
N1 H1 O1W . 0.86 2.42 3.194(4) 150.8
N4 H4A Cl5 . 0.86 2.31 3.154(3) 168.0
N5 H5A Cl1 . 0.86 2.49 3.256(2) 148.6
N8 H8B O1W . 0.86 2.03 2.854(3) 159.8
O1W H1WB Cl4 . 0.84 2.82 3.478(3) 136.3
N3 H3 Cl2 2_655 0.86 2.56 3.196(2) 131.7
N5 H5B Cl2 2_655 0.86 2.75 3.394(3) 133.3
N5 H5B Cl4 2_655 0.86 2.60 3.313(3) 140.3
N7 H7 Cl4 3_756 0.86 2.56 3.367(2) 156.3
N8 H8A Cl1 2_645 0.86 2.40 3.247(3) 167.6
N9 H9A Cl2 2_645 0.86 2.41 3.227(3) 160.1
N9 H9B Cl4 3_756 0.86 2.67 3.450(3) 151.5
O1W H1WA Cl3 4_566 0.85 2.67 3.266(3) 128.7
